data_4348952
loop_
_publ_author_name
'Seco, Jose M.'
'Oyarzabal, Itziar'
'P\'erez-Y\'a\~nez, Sonia'
'Cepeda, Javier'
'Rodr\'iguez-Di\'eguez, Antonio'

_publ_contact_author
;
Javier Cepeda Ruiz. Departamento de Quimica Aplicada, 
Facultad de Quimica, Universidad del Pais Vasco, UPV/EHU,  
Paseo Manuel de Lardizabal, 3, E-20018, Donostia, Spain
;
_publ_section_title
;
 Designing Multifunctional 5-Cyanoisophthalate-Based Coordination Polymers
 as Single-Molecule Magnets, Adsorbents, and Luminescent Materials.
;
_journal_issue 21
_journal_name_full 'Inorganic chemistry'
_journal_page_first 11230
_journal_page_last 11248
_journal_paper_doi 10.1021/acs.inorgchem.6b01845
_journal_volume 55
_journal_year 2016
_chemical_compound_source 'synthesis as described'
_chemical_formula_moiety 'C104 H98 Gd6 N18 O47, 3 (C3 H7 N O), 3 (H2 O)'
_chemical_formula_structural 'C104 H98 Gd6 N18 O47, 3 (C3 H7 N O), 3 (H2 O)'
_chemical_formula_sum 'C113 H125 Gd6 N21 O53'
_chemical_formula_weight 3568.81
_chemical_name_systematic
;
Poly{[aquapentakis(mu3-5-cyanoisophtalato-kO:kO':k2O'',O''')
tris(mu4-5-cyanoisophtalato-kO:kO':kO'':kO''')
di(mu-formate-k2O,O':kO')
decakis(dimethylformamide)hexagadolinium(III)]
tris(dimethylformamide) trihydrate} 
;
_space_group_crystal_system orthorhombic
_space_group_IT_number 61
_space_group_name_Hall '-P 2ac 2ab'
_space_group_name_H-M_alt 'P b c a'
_atom_sites_solution_hydrogens geom
_atom_sites_solution_primary direct
_atom_sites_solution_secondary difmap
_audit_creation_method SHELXL97
_cell_angle_alpha 90
_cell_angle_beta 90
_cell_angle_gamma 90
_cell_formula_units_Z 8
_cell_length_a 34.967(2)
_cell_length_b 21.6125(12)
_cell_length_c 41.296(2)
_cell_measurement_reflns_used 152423
_cell_measurement_temperature 100(2)
_cell_measurement_theta_max 23.351
_cell_measurement_theta_min 2.262
_cell_volume 31208(3)
_computing_cell_refinement
;
CrysAlisPro, Agilent Technologies,
Version 1.171.35.15 (release 03-08-2011 CrysAlis171 .NET)
(compiled Aug  3 2011,13:03:54)
;
_computing_data_collection
;
CrysAlisPro, Agilent Technologies,
Version 1.171.35.15 (release 03-08-2011 CrysAlis171 .NET)
(compiled Aug  3 2011,13:03:54)
;
_computing_data_reduction
;
CrysAlisPro, Agilent Technologies,
Version 1.171.35.15 (release 03-08-2011 CrysAlis171 .NET)
(compiled Aug  3 2011,13:03:54)
;
_computing_molecular_graphics 'Ortep-3 (Farrugia, 1997)'
_computing_publication_material 'WinGX (Farrugia, 1999)'
_computing_structure_refinement 'SHELXL-97 (Sheldrick, 1997)'
_computing_structure_solution 'Sir92 (Altomare et al., 1993)'
_diffrn_ambient_temperature 100(2)
_diffrn_measured_fraction_theta_full 0.999
_diffrn_measured_fraction_theta_max 0.995
_diffrn_measurement_device_type 'Bruker Venture'
_diffrn_measurement_method \w
_diffrn_radiation_monochromator graphite
_diffrn_radiation_source 'fine-focus sealed tube'
_diffrn_radiation_type MoK\a
_diffrn_radiation_wavelength 0.71073
_diffrn_reflns_av_R_equivalents 0.1807
_diffrn_reflns_av_unetI/netI 0.1883
_diffrn_reflns_Laue_measured_fraction_full 0.999
_diffrn_reflns_Laue_measured_fraction_max 0.995
_diffrn_reflns_limit_h_max 37
_diffrn_reflns_limit_h_min -38
_diffrn_reflns_limit_k_max 24
_diffrn_reflns_limit_k_min -20
_diffrn_reflns_limit_l_max 46
_diffrn_reflns_limit_l_min -45
_diffrn_reflns_number 152423
_diffrn_reflns_point_group_measured_fraction_full 0.999
_diffrn_reflns_point_group_measured_fraction_max 0.995
_diffrn_reflns_theta_full 23.300
_diffrn_reflns_theta_max 23.351
_diffrn_reflns_theta_min 2.262
_diffrn_standards_decay_% 0
_diffrn_standards_interval_count 0
_diffrn_standards_interval_time 0
_diffrn_standards_number 0
_exptl_absorpt_coefficient_mu 2.597
_exptl_absorpt_correction_T_max 0.843
_exptl_absorpt_correction_T_min 0.725
_exptl_absorpt_correction_type numerical
_exptl_absorpt_process_details
;
CrysAlisPro, Agilent Technologies,
Version 1.171.35.15 (release 03-08-2011 CrysAlis171 .NET)
(compiled Aug  3 2011,13:03:54)
Analytical numeric absorption correction using a multifaceted crystal
model based on expressions derived by R.C. Clark & J.S. Reid.
(Clark, R. C. & Reid, J. S. (1995). Acta Cryst. A51, 887-897)
;
_exptl_crystal_colour colourless
_exptl_crystal_density_diffrn 1.519
_exptl_crystal_density_method none
_exptl_crystal_description prismatic
_exptl_crystal_F_000 14064
_exptl_crystal_size_max 0.15
_exptl_crystal_size_mid 0.10
_exptl_crystal_size_min 0.06
_platon_squeeze_details
;
;
_refine_diff_density_max 1.668
_refine_diff_density_min -1.598
_refine_diff_density_rms 0.197
_refine_ls_extinction_method none
_refine_ls_goodness_of_fit_ref 1.023
_refine_ls_hydrogen_treatment constr
_refine_ls_matrix_type full
_refine_ls_number_parameters 1336
_refine_ls_number_reflns 22557
_refine_ls_number_restraints 38
_refine_ls_restrained_S_all 1.019
_refine_ls_R_factor_all 0.1952
_refine_ls_R_factor_gt 0.0973
_refine_ls_shift/su_max 0.006
_refine_ls_shift/su_mean 0.001
_refine_ls_structure_factor_coef Fsqd
_refine_ls_weighting_details 'w=1/[\s^2^(Fo^2^)+(0.1111P)^2^+207.3101P] where P=(Fo^2^+2Fc^2^)/3'
_refine_ls_weighting_scheme calc
_refine_ls_wR_factor_gt 0.2034
_refine_ls_wR_factor_ref 0.2389
_reflns_Friedel_coverage 0.000
_reflns_number_gt 12214
_reflns_number_total 22557
_reflns_threshold_expression 'I > 2\s(I)'
_cod_data_source_file ic6b01845_si_006.cif
_cod_data_source_block Compound5
_cod_database_code 4348952
_shelx_space_group_comment
;
The symmetry employed for this shelxl refinement is uniquely defined
by the following loop, which should always be used as a source of
symmetry information in preference to the above space-group names.
They are only intended as comments.
;
_shelxl_version_number 2014-3

loop_
_space_group_symop_operation_xyz
'x, y, z'
'-x+1/2, -y, z+1/2'
'-x, y+1/2, -z+1/2'
'x+1/2, -y+1/2, -z'
'-x, -y, -z'
'x-1/2, y, -z-1/2'
'x, -y-1/2, z-1/2'
'-x-1/2, y-1/2, z'

loop_
_atom_site_label
_atom_site_type_symbol
_atom_site_fract_x
_atom_site_fract_y
_atom_site_fract_z
_atom_site_U_iso_or_equiv
_atom_site_adp_type
_atom_site_occupancy
_atom_site_site_symmetry_order
_atom_site_calc_flag
_atom_site_refinement_flags_posn
_atom_site_refinement_flags_adp
Gd3 Gd 0.27660(3) 0.06248(4) 1.04341(2) 0.0281(3) Uani 1 1 d . .
Gd2 Gd 0.52233(3) 0.27573(4) 0.89407(2) 0.0296(3) Uani 1 1 d . .
Gd1 Gd 0.44891(3) 0.14542(4) 0.83986(2) 0.0311(3) Uani 1 1 d . .
Gd4 Gd 0.59304(3) 0.35301(4) 1.14623(2) 0.0324(3) Uani 1 1 d . .
Gd5 Gd 0.35367(3) -0.21973(4) 0.92994(2) 0.0512(3) Uani 1 1 d . .
Gd6 Gd 0.34570(3) -0.05993(4) 0.98324(2) 0.0443(3) Uani 1 1 d . .
C1A C 0.2742(5) 0.2568(7) 1.0617(4) 0.036(5) Uani 1 1 d . .
C11A C 0.2730(6) 0.1881(8) 1.0570(5) 0.043(5) Uani 1 1 d . .
O11A O 0.2494(3) 0.1671(5) 1.0374(3) 0.035(3) Uani 1 1 d . .
O12A O 0.2927(4) 0.1553(6) 1.0750(3) 0.064(4) Uani 1 1 d . .
C2A C 0.2495(5) 0.2949(8) 1.0451(4) 0.037(5) Uani 1 1 d . .
H2A H 0.2312 0.2775 1.0315 0.044 Uiso 1 1 calc R U
C3A C 0.2512(6) 0.3593(7) 1.0483(4) 0.038(5) Uani 1 1 d . .
C31A C 0.2234(5) 0.3998(9) 1.0304(4) 0.037(5) Uani 1 1 d . .
O31A O 0.2254(3) 0.4579(5) 1.0361(3) 0.041(3) Uani 1 1 d . .
O32A O 0.1998(3) 0.3748(5) 1.0106(3) 0.044(3) Uani 1 1 d . .
C4A C 0.2790(6) 0.3861(9) 1.0664(5) 0.059(6) Uani 1 1 d . .
H4A H 0.2812 0.4290 1.0675 0.071 Uiso 1 1 calc R U
C5A C 0.3046(7) 0.3473(9) 1.0836(5) 0.064(7) Uani 1 1 d . .
C51A C 0.3316(10) 0.3739(10) 1.1029(8) 0.111(12) Uani 1 1 d . .
N51A N 0.3575(8) 0.3933(10) 1.1194(7) 0.143(12) Uani 1 1 d . .
C6A C 0.3860(6) 0.3308(10) 0.8184(5) 0.050(5) Uani 1 1 d . .
H6A H 0.3821 0.2884 0.8162 0.060 Uiso 1 1 calc R U
C62A C 0.3012(6) 0.2843(10) 1.0809(5) 0.060(6) Uani 1 1 d . .
H62A H 0.3179 0.2593 1.0926 0.071 Uiso 1 1 calc R U
C1B C 0.3771(5) 0.1496(8) 0.9861(5) 0.043(5) Uani 1 1 d . .
C11B C 0.3488(5) 0.1000(8) 0.9972(4) 0.032(5) Uani 1 1 d . .
O11B O 0.3221(4) 0.1152(6) 1.0146(3) 0.064(4) Uani 1 1 d . .
O12B O 0.3557(3) 0.0459(6) 0.9877(3) 0.049(4) Uani 1 1 d . .
C2B C 0.3979(5) 0.1429(7) 0.9587(4) 0.027(4) Uani 1 1 d . .
H2B H 0.3962 0.1068 0.9465 0.033 Uiso 1 1 calc R U
C3B C 0.4224(5) 0.1913(8) 0.9489(4) 0.036(5) Uani 1 1 d . .
C31B C 0.4419(6) 0.1904(8) 0.9173(4) 0.038(5) Uani 1 1 d . .
O31B O 0.4696(4) 0.2289(5) 0.9135(3) 0.039(3) Uani 1 1 d . .
O32B O 0.4310(3) 0.1540(5) 0.8960(3) 0.039(3) Uani 1 1 d . .
C4B C 0.4265(5) 0.2413(10) 0.9695(5) 0.051(6) Uani 1 1 d . .
H4B H 0.4421 0.2740 0.9632 0.061 Uiso 1 1 calc R U
C5B C 0.4080(6) 0.2446(10) 0.9992(5) 0.054(6) Uani 1 1 d . .
C51B C 0.4093(7) 0.3002(13) 1.0186(6) 0.081(7) Uani 1 1 d . .
N51B N 0.4131(9) 0.3432(13) 1.0345(6) 0.187(17) Uani 1 1 d . .
C6B C 0.3819(5) 0.1985(9) 1.0082(5) 0.050(6) Uani 1 1 d . .
H6B H 0.3686 0.2001 1.0276 0.061 Uiso 1 1 calc R U
C1C C 0.5549(6) 0.0664(9) 0.8894(5) 0.060(6) Uani 1 1 d . .
C11C C 0.5303(6) 0.1238(9) 0.8868(4) 0.034(5) Uani 1 1 d . .
O11C O 0.5409(3) 0.1703(6) 0.9017(3) 0.046(4) Uani 1 1 d . .
O12C O 0.5035(4) 0.1185(5) 0.8674(3) 0.045(4) Uani 1 1 d . .
C2C C 0.5842(6) 0.0632(8) 0.9124(5) 0.046(5) Uani 1 1 d . .
H2C H 0.5883 0.0972 0.9257 0.056 Uiso 1 1 calc R U
C3C C 0.6080(6) 0.0106(10) 0.9162(5) 0.052(6) Uani 1 1 d . .
C31C C 0.6393(7) 0.0096(11) 0.9398(5) 0.060(6) Uani 1 1 d . .
O31C O 0.6371(3) 0.0493(6) 0.9629(3) 0.044(3) Uani 1 1 d . .
O32C O 0.6640(5) -0.0307(6) 0.9367(4) 0.074(5) Uani 1 1 d . .
C4C C 0.6020(7) -0.0394(11) 0.8987(7) 0.116(12) Uani 1 1 d . .
H4C H 0.6169 -0.0745 0.9018 0.139 Uiso 1 1 calc R U
C5C C 0.5719(11) -0.0393(17) 0.8744(9) 0.147(12) Uani 1 1 d D .
C51C C 0.562(3) -0.098(2) 0.8662(14) 0.41(2) Uani 1 1 d D .
N51C N 0.5580(11) -0.129(2) 0.8438(10) 0.31(3) Uani 1 1 d D .
C6C C 0.5486(8) 0.0167(13) 0.8702(8) 0.144(16) Uani 1 1 d . .
H6C H 0.5295 0.0179 0.8545 0.173 Uiso 1 1 calc R U
C1D C 0.5220(5) 0.3528(8) 0.9900(4) 0.032(5) Uani 1 1 d . .
C11D C 0.5220(5) 0.3283(8) 0.9571(4) 0.031(5) Uani 1 1 d . .
O11D O 0.4990(3) 0.3508(5) 0.9356(3) 0.033(3) Uani 1 1 d . .
O12D O 0.5435(3) 0.2839(6) 0.9496(3) 0.042(3) Uiso 1 1 d . .
C2D C 0.5470(5) 0.3320(8) 1.0132(4) 0.036(5) Uani 1 1 d . .
H2D H 0.5633 0.2996 1.0080 0.043 Uiso 1 1 calc R U
C3D C 0.5489(5) 0.3565(7) 1.0437(4) 0.026(4) Uani 1 1 d . .
C31D C 0.5772(6) 0.3327(9) 1.0658(4) 0.041(5) Uani 1 1 d . .
O31D O 0.5849(3) 0.3667(6) 1.0904(3) 0.043(3) Uani 1 1 d . .
O32D O 0.5928(4) 0.2806(7) 1.0616(3) 0.053(4) Uani 1 1 d . .
C4D C 0.5233(5) 0.4020(8) 1.0522(4) 0.033(5) Uani 1 1 d . .
H4D H 0.5242 0.4187 1.0730 0.039 Uiso 1 1 calc R U
C5D C 0.4958(5) 0.4235(7) 1.0302(4) 0.028(4) Uani 1 1 d . .
C51D C 0.4685(6) 0.4723(9) 1.0402(5) 0.044(5) Uani 1 1 d . .
N51D N 0.4478(5) 0.5087(8) 1.0480(4) 0.071(6) Uani 1 1 d . .
C6D C 0.4954(5) 0.4001(8) 0.9994(4) 0.038(5) Uani 1 1 d . .
H6D H 0.4778 0.4151 0.9844 0.046 Uiso 1 1 calc R U
C1E C 0.5578(6) 0.2326(8) 0.7929(4) 0.042(5) Uani 1 1 d . .
C11E C 0.5260(5) 0.2153(9) 0.8137(4) 0.038(5) Uani 1 1 d . .
O11E O 0.5263(3) 0.2435(5) 0.8419(3) 0.038(3) Uani 1 1 d . .
O12E O 0.5011(4) 0.1795(5) 0.8052(3) 0.047(4) Uani 1 1 d . .
C2E C 0.5608(6) 0.2043(7) 0.7619(4) 0.038(5) Uani 1 1 d . .
H2E H 0.5424 0.1763 0.7548 0.045 Uiso 1 1 calc R U
C3E C 0.5918(6) 0.2197(8) 0.7426(4) 0.043(5) Uani 1 1 d . .
C31E C 0.5944(6) 0.1909(9) 0.7092(5) 0.042(5) Uani 1 1 d . .
O31E O 0.5646(4) 0.1632(5) 0.6987(3) 0.041(3) Uani 1 1 d . .
O32E O 0.6245(3) 0.1984(5) 0.6927(3) 0.045(3) Uani 1 1 d . .
C4E C 0.6196(8) 0.2584(15) 0.7522(6) 0.132(14) Uani 1 1 d . .
H4E H 0.6415 0.2665 0.7401 0.158 Uiso 1 1 calc R U
C5E C 0.6126(10) 0.2850(15) 0.7820(9) 0.127(11) Uani 1 1 d D .
C51E C 0.6418(16) 0.321(3) 0.792(3) 0.42(5) Uiso 1 1 d D .
N51E N 0.6627(12) 0.359(3) 0.8002(10) 0.40(4) Uani 1 1 d D .
C6E C 0.5852(8) 0.2726(12) 0.8032(6) 0.103(11) Uani 1 1 d . .
H6E H 0.5847 0.2901 0.8238 0.124 Uiso 1 1 calc R U
C1F C 0.4519(5) -0.0526(8) 0.8290(4) 0.026(4) Uani 1 1 d . .
C11F C 0.4495(6) 0.0154(8) 0.8315(4) 0.035(5) Uani 1 1 d . .
O11F O 0.4664(4) 0.0494(6) 0.8115(3) 0.047(3) Uani 1 1 d . .
O12F O 0.4304(4) 0.0379(5) 0.8544(4) 0.065(4) Uani 1 1 d . .
C2F C 0.4351(6) -0.0889(7) 0.8507(4) 0.045(5) Uani 1 1 d . .
H2F H 0.4216 -0.0710 0.8677 0.054 Uiso 1 1 calc R U
C3F C 0.4372(5) -0.1551(9) 0.8485(5) 0.044(5) Uani 1 1 d . .
C31F C 0.4153(5) -0.1934(9) 0.8726(5) 0.042(5) Uani 1 1 d . .
O31F O 0.4011(4) -0.1704(5) 0.8977(3) 0.060(4) Uani 1 1 d . .
O32F O 0.4139(5) -0.2500(5) 0.8660(3) 0.083(6) Uani 1 1 d . .
C4F C 0.4553(5) -0.1785(8) 0.8230(5) 0.043(5) Uani 1 1 d . .
H4F H 0.4554 -0.2212 0.8202 0.052 Uiso 1 1 calc R U
C5F C 0.4740(6) -0.1413(11) 0.8002(5) 0.060(6) Uani 1 1 d . .
C51F C 0.4950(7) -0.1677(11) 0.7737(7) 0.082(8) Uani 1 1 d . .
N51F N 0.5125(7) -0.1861(11) 0.7517(6) 0.123(10) Uani 1 1 d . .
C6F C 0.4712(6) -0.0794(8) 0.8034(4) 0.049(6) Uani 1 1 d . .
H6F H 0.4825 -0.0540 0.7879 0.058 Uiso 1 1 calc R U
C1G C 0.2418(5) 0.0294(8) 0.9340(4) 0.028(4) Uani 1 1 d . .
C11G C 0.2643(5) 0.0214(8) 0.9648(4) 0.031(5) Uani 1 1 d . .
O11G O 0.2566(4) 0.0549(6) 0.9885(3) 0.049(4) Uani 1 1 d . .
O12G O 0.2884(4) -0.0255(6) 0.9658(3) 0.049(4) Uani 1 1 d . .
C2G C 0.2188(5) 0.0786(8) 0.9313(4) 0.035(5) Uani 1 1 d . .
H2G H 0.2154 0.1052 0.9488 0.042 Uiso 1 1 calc R U
C3G C 0.2004(5) 0.0896(7) 0.9030(4) 0.028(5) Uani 1 1 d . .
C31G C 0.1736(6) 0.1453(9) 0.8983(5) 0.047(6) Uani 1 1 d . .
O31G O 0.1727(4) 0.1818(6) 0.9211(3) 0.046(4) Uani 1 1 d . .
O32G O 0.1543(4) 0.1516(6) 0.8726(3) 0.051(4) Uani 1 1 d . .
C4G C 0.2048(6) 0.0504(9) 0.8752(4) 0.046(5) Uani 1 1 d . .
H4G H 0.1928 0.0594 0.8557 0.056 Uiso 1 1 calc R U
C5G C 0.2278(6) -0.0010(12) 0.8786(5) 0.058(6) Uani 1 1 d . .
C51G C 0.2347(8) -0.0406(15) 0.8514(6) 0.108(11) Uani 1 1 d . .
N51G N 0.2395(8) -0.0722(14) 0.8309(7) 0.166(14) Uani 1 1 d . .
C6G C 0.2476(5) -0.0075(9) 0.9072(5) 0.043(5) Uani 1 1 d . .
H6G H 0.2660 -0.0385 0.9086 0.052 Uiso 1 1 calc R U
C1H C 0.4173(6) 0.3507(8) 0.8351(4) 0.045(5) Uani 1 1 d . .
C11H C 0.4464(5) 0.3071(9) 0.8511(4) 0.037(5) Uani 1 1 d . .
O11H O 0.4718(3) 0.3280(5) 0.8682(3) 0.040(3) Uani 1 1 d . .
O12H O 0.4404(4) 0.2505(5) 0.8429(3) 0.040(3) Uani 1 1 d . .
C2H C 0.4198(5) 0.4140(7) 0.8413(4) 0.026(4) Uani 1 1 d . .
H2H H 0.4397 0.4284 0.8542 0.031 Uiso 1 1 calc R U
C3H C 0.3947(5) 0.4549(7) 0.8293(4) 0.025(4) Uani 1 1 d . .
C31H C 0.3992(6) 0.5220(8) 0.8360(4) 0.042(5) Uani 1 1 d . .
O31H O 0.4251(4) 0.5400(5) 0.8543(3) 0.043(4) Uani 1 1 d . .
O32H O 0.3754(4) 0.5614(5) 0.8237(3) 0.052(4) Uani 1 1 d . .
C4H C 0.3652(7) 0.4348(9) 0.8103(5) 0.070(7) Uani 1 1 d . .
H4H H 0.3486 0.4635 0.8010 0.083 Uiso 1 1 calc R U
C5H C 0.3595(6) 0.3713(9) 0.8045(5) 0.052(6) Uani 1 1 d . .
C51H C 0.3272(9) 0.3470(14) 0.7840(7) 0.107(10) Uani 1 1 d . .
N51H N 0.3038(8) 0.3293(12) 0.7674(7) 0.153(13) Uani 1 1 d . .
O1I O 0.2897(5) -0.2053(7) 0.9463(4) 0.082(5) Uiso 1 1 d . .
C2I C 0.2622(8) -0.2339(13) 0.9601(6) 0.090(8) Uiso 1 1 d . .
H2I H 0.2660 -0.2736 0.9681 0.108 Uiso 1 1 calc R U
N3I N 0.2299(5) -0.2089(8) 0.9628(4) 0.057(5) Uiso 1 1 d . .
C4I C 0.2198(8) -0.1445(13) 0.9563(7) 0.113(10) Uiso 1 1 d . .
H4I1 H 0.2014 -0.1307 0.9719 0.169 Uiso 1 1 calc R U
H4I2 H 0.2092 -0.1412 0.9350 0.169 Uiso 1 1 calc R U
H4I3 H 0.2424 -0.1192 0.9578 0.169 Uiso 1 1 calc R U
C5I C 0.1984(8) -0.2474(13) 0.9780(6) 0.115(10) Uiso 1 1 d . .
H5I1 H 0.2095 -0.2775 0.9923 0.172 Uiso 1 1 calc R U
H5I2 H 0.1843 -0.2681 0.9613 0.172 Uiso 1 1 calc R U
H5I3 H 0.1815 -0.2210 0.9900 0.172 Uiso 1 1 calc R U
O1J O 0.4103(5) -0.0549(8) 0.9733(4) 0.092(5) Uiso 1 1 d D .
C2J C 0.4342(7) -0.0150(12) 0.9741(12) 0.29(3) Uiso 1 1 d D .
H2J H 0.4351 0.0036 0.9943 0.345 Uiso 1 1 calc R U
N3J N 0.4588(9) 0.0089(16) 0.9549(8) 0.204(15) Uiso 1 1 d D .
C4J C 0.4870(12) 0.0572(18) 0.9608(11) 0.25(2) Uiso 1 1 d D .
H4J1 H 0.4880 0.0846 0.9426 0.370 Uiso 1 1 calc R U
H4J2 H 0.5117 0.0386 0.9640 0.370 Uiso 1 1 calc R U
H4J3 H 0.4801 0.0801 0.9799 0.370 Uiso 1 1 calc R U
C5J C 0.4612(11) -0.0183(18) 0.9231(9) 0.203(18) Uiso 1 1 d D .
H5J1 H 0.4412 -0.0484 0.9206 0.304 Uiso 1 1 calc R U
H5J2 H 0.4856 -0.0380 0.9206 0.304 Uiso 1 1 calc R U
H5J3 H 0.4583 0.0134 0.9070 0.304 Uiso 1 1 calc R U
O1K O 0.2095(4) 0.0457(6) 1.0435(3) 0.064(4) Uiso 1 1 d . .
C2K C 0.1861(7) 0.0712(11) 1.0252(5) 0.073(7) Uiso 1 1 d . .
H2K H 0.1880 0.1139 1.0231 0.088 Uiso 1 1 calc R U
N3K N 0.1576(6) 0.0426(10) 1.0076(5) 0.087(6) Uiso 1 1 d . .
C4K C 0.1290(9) 0.0788(14) 0.9887(7) 0.128(11) Uiso 1 1 d . .
H4A1 H 0.1064 0.0846 1.0015 0.193 Uiso 1 1 calc R U
H4B2 H 0.1227 0.0567 0.9692 0.193 Uiso 1 1 calc R U
H4C3 H 0.1397 0.1183 0.9831 0.193 Uiso 1 1 calc R U
C5K C 0.1478(9) -0.0279(14) 1.0116(7) 0.140(12) Uiso 1 1 d . .
H5K1 H 0.1709 -0.0518 1.0104 0.210 Uiso 1 1 calc R U
H5K2 H 0.1307 -0.0405 0.9946 0.210 Uiso 1 1 calc R U
H5K3 H 0.1358 -0.0345 1.0322 0.210 Uiso 1 1 calc R U
O1L O 0.5495(4) 0.3700(7) 0.8770(3) 0.065(4) Uiso 1 1 d . .
C2L C 0.5330(9) 0.4202(15) 0.8752(7) 0.107(10) Uiso 1 1 d . .
H2L H 0.5081 0.4233 0.8829 0.128 Uiso 1 1 calc R U
N3L N 0.5494(12) 0.4694(19) 0.8629(9) 0.201(14) Uiso 1 1 d D .
C4L C 0.5287(12) 0.5276(19) 0.8637(11) 0.23(2) Uiso 1 1 d D .
H4L1 H 0.5137 0.5316 0.8443 0.340 Uiso 1 1 calc R U
H4L2 H 0.5465 0.5612 0.8650 0.340 Uiso 1 1 calc R U
H4L3 H 0.5121 0.5283 0.8822 0.340 Uiso 1 1 calc R U
C5L C 0.5890(13) 0.464(3) 0.8521(14) 0.33(3) Uiso 1 1 d D .
H5L1 H 0.5897 0.4635 0.8289 0.497 Uiso 1 1 calc R U
H5L2 H 0.5999 0.4268 0.8605 0.497 Uiso 1 1 calc R U
H5L3 H 0.6033 0.4991 0.8599 0.497 Uiso 1 1 calc R U
O1M O 0.4226(4) 0.1598(7) 0.7863(4) 0.076(5) Uiso 1 1 d D .
C2M C 0.4199(13) 0.2018(13) 0.7673(6) 0.27(3) Uiso 1 1 d D .
H2M H 0.4421 0.2255 0.7669 0.329 Uiso 1 1 calc R U
N3M N 0.3951(9) 0.2229(14) 0.7474(7) 0.187(13) Uiso 1 1 d D .
C4M C 0.3943(10) 0.2817(16) 0.7303(8) 0.169(15) Uiso 1 1 d D .
H4M1 H 0.4149 0.3073 0.7378 0.254 Uiso 1 1 calc R U
H4M2 H 0.3704 0.3022 0.7344 0.254 Uiso 1 1 calc R U
H4M3 H 0.3971 0.2746 0.7075 0.254 Uiso 1 1 calc R U
C5M C 0.3603(12) 0.186(2) 0.7452(12) 0.28(3) Uiso 1 1 d D .
H5M1 H 0.3387 0.2131 0.7429 0.413 Uiso 1 1 calc R U
H5M2 H 0.3575 0.1618 0.7645 0.413 Uiso 1 1 calc R U
H5M3 H 0.3619 0.1593 0.7267 0.413 Uiso 1 1 calc R U
O1N O 0.3674(7) 0.3285(11) 0.9127(6) 0.150(8) Uiso 1 1 d . .
C2N C 0.3941(9) 0.3619(15) 0.9199(7) 0.110(10) Uiso 1 1 d . .
H2N H 0.4162 0.3412 0.9263 0.131 Uiso 1 1 calc R U
N3N N 0.3965(6) 0.4212(10) 0.9202(4) 0.076(6) Uiso 1 1 d . .
C4N C 0.3596(8) 0.4510(13) 0.9130(7) 0.110(10) Uiso 1 1 d . .
H4N1 H 0.3428 0.4215 0.9030 0.165 Uiso 1 1 calc R U
H4N2 H 0.3637 0.4851 0.8985 0.165 Uiso 1 1 calc R U
H4N3 H 0.3484 0.4657 0.9328 0.165 Uiso 1 1 calc R U
C5N C 0.4267(6) 0.4590(10) 0.9262(5) 0.070(7) Uiso 1 1 d . .
H5N1 H 0.4243 0.4761 0.9476 0.104 Uiso 1 1 calc R U
H5N2 H 0.4271 0.4918 0.9106 0.104 Uiso 1 1 calc R U
H5N3 H 0.4500 0.4357 0.9248 0.104 Uiso 1 1 calc R U
O1P O 0.3813(4) 0.1501(7) 0.8427(4) 0.077(5) Uiso 1 1 d . .
C2P C 0.3620(11) 0.1232(18) 0.8636(9) 0.148(13) Uiso 1 1 d . .
H2P H 0.3663 0.0812 0.8669 0.178 Uiso 1 1 calc R U
N3P N 0.3356(9) 0.1511(15) 0.8815(7) 0.136(10) Uiso 1 1 d . .
C4P C 0.3113(11) 0.1292(17) 0.9051(9) 0.177(16) Uiso 1 1 d . .
H4P1 H 0.2892 0.1111 0.8951 0.266 Uiso 1 1 calc R U
H4P2 H 0.3035 0.1628 0.9188 0.266 Uiso 1 1 calc R U
H4P3 H 0.3243 0.0986 0.9178 0.266 Uiso 1 1 calc R U
C5P C 0.3398(19) 0.217(3) 0.8752(16) 0.37(4) Uiso 1 1 d . .
H5P1 H 0.3658 0.2290 0.8791 0.560 Uiso 1 1 calc R U
H5P2 H 0.3231 0.2397 0.8893 0.560 Uiso 1 1 calc R U
H5P3 H 0.3332 0.2254 0.8531 0.560 Uiso 1 1 calc R U
O1R O 0.5267(4) 0.3436(6) 1.1361(3) 0.067(4) Uiso 1 1 d D .
C2R C 0.4991(7) 0.3331(12) 1.1521(9) 0.188(17) Uiso 1 1 d D .
H2R H 0.5026 0.3377 1.1743 0.225 Uiso 1 1 calc R U
N3R N 0.4658(10) 0.3167(12) 1.1437(9) 0.177(12) Uiso 1 1 d D .
C4R C 0.4574(13) 0.309(2) 1.1097(9) 0.26(2) Uiso 1 1 d D .
H4R1 H 0.4352 0.2836 1.1072 0.383 Uiso 1 1 calc R U
H4R2 H 0.4788 0.2904 1.0990 0.383 Uiso 1 1 calc R U
H4R3 H 0.4525 0.3492 1.1002 0.383 Uiso 1 1 calc R U
C5R C 0.4344(14) 0.311(2) 1.1666(13) 0.34(4) Uiso 1 1 d D .
H5R1 H 0.4382 0.3398 1.1841 0.517 Uiso 1 1 calc R U
H5R2 H 0.4335 0.2699 1.1749 0.517 Uiso 1 1 calc R U
H5R3 H 0.4107 0.3205 1.1558 0.517 Uiso 1 1 calc R U
O1U O 0.5921(5) 0.2672(7) 0.8905(4) 0.087(5) Uiso 1 1 d D .
C2U C 0.6260(6) 0.261(3) 0.8941(13) 0.56(8) Uiso 1 1 d D .
H2U H 0.6378 0.2237 0.8892 0.674 Uiso 1 1 calc R U
N3U N 0.6462(13) 0.308(2) 0.9050(10) 0.54(5) Uiso 1 1 d D .
C4U C 0.6885(13) 0.307(3) 0.9090(15) 0.48(5) Uiso 1 1 d D .
H4U1 H 0.7005 0.3144 0.8885 0.713 Uiso 1 1 calc R U
H4U2 H 0.6961 0.2667 0.9169 0.713 Uiso 1 1 calc R U
H4U3 H 0.6961 0.3379 0.9242 0.713 Uiso 1 1 calc R U
C5U C 0.629(3) 0.369(3) 0.914(3) 0.95(15) Uiso 1 1 d D .
H5U1 H 0.6235 0.3686 0.9371 1.427 Uiso 1 1 calc R U
H5U2 H 0.6063 0.3758 0.9022 1.427 Uiso 1 1 calc R U
H5U3 H 0.6473 0.4013 0.9098 1.427 Uiso 1 1 calc R U
O1V O 0.3231(4) -0.2055(7) 0.8807(4) 0.077(5) Uiso 1 1 d D .
C2V C 0.3165(10) -0.2147(14) 0.8525(5) 0.131(12) Uiso 1 1 d D .
H2V H 0.3378 -0.2156 0.8390 0.158 Uiso 1 1 calc R U
N3V N 0.2847(10) -0.2233(18) 0.8386(10) 0.210(15) Uiso 1 1 d D .
C4V C 0.2833(13) -0.221(2) 0.8036(10) 0.25(2) Uiso 1 1 d D .
H4V1 H 0.3079 -0.2093 0.7954 0.379 Uiso 1 1 calc R U
H4V2 H 0.2645 -0.1917 0.7969 0.379 Uiso 1 1 calc R U
H4V3 H 0.2767 -0.2614 0.7954 0.379 Uiso 1 1 calc R U
C5V C 0.2506(14) -0.222(3) 0.8587(13) 0.35(4) Uiso 1 1 d D .
H5V1 H 0.2376 -0.2607 0.8575 0.521 Uiso 1 1 calc R U
H5V2 H 0.2338 -0.1895 0.8512 0.521 Uiso 1 1 calc R U
H5V3 H 0.2577 -0.2135 0.8808 0.521 Uiso 1 1 calc R U
O1W O 0.2610(4) 0.0346(7) 1.0987(3) 0.077(5) Uani 1 1 d . .
O1S O 0.3417(4) -0.1100(6) 0.9301(3) 0.061(4) Uani 1 1 d . .
C2S C 0.3499(5) -0.0610(10) 0.9117(5) 0.050(5) Uani 1 1 d . .
H2S H 0.3512 -0.0648 0.8893 0.060 Uiso 1 1 calc R U
O3S O 0.3554(4) -0.0139(7) 0.9238(4) 0.087(5) Uani 1 1 d . .
O1T O 0.3679(4) -0.1665(5) 0.9814(3) 0.052(4) Uani 1 1 d . .
C2T C 0.3584(5) -0.2146(9) 0.9995(5) 0.047(5) Uani 1 1 d . .
H2T H 0.3594 -0.2108 1.0219 0.057 Uiso 1 1 calc R U
O3T O 0.3483(4) -0.2640(5) 0.9877(3) 0.062(4) Uani 1 1 d . .

loop_
_atom_site_aniso_label
_atom_site_aniso_U_11
_atom_site_aniso_U_22
_atom_site_aniso_U_33
_atom_site_aniso_U_23
_atom_site_aniso_U_13
_atom_site_aniso_U_12
Gd3 0.0410(6) 0.0087(5) 0.0346(6) 0.0031(4) 0.0032(5) 0.0040(4)
Gd2 0.0450(6) 0.0266(5) 0.0170(5) -0.0058(4) 0.0038(4) -0.0016(5)
Gd1 0.0558(7) 0.0124(5) 0.0251(5) -0.0003(4) -0.0026(5) -0.0021(5)
Gd4 0.0687(7) 0.0152(5) 0.0134(5) 0.0007(4) 0.0044(5) 0.0035(5)
Gd5 0.0931(9) 0.0247(6) 0.0358(6) -0.0070(5) 0.0156(6) 0.0091(6)
Gd6 0.0546(7) 0.0144(5) 0.0639(7) -0.0043(5) 0.0183(6) 0.0044(5)
C1A 0.050(13) 0.019(10) 0.038(12) -0.002(9) -0.032(10) 0.003(9)
C11A 0.083(17) 0.018(11) 0.027(11) 0.008(10) 0.001(11) 0.009(11)
O11A 0.035(3) 0.034(3) 0.035(3) 0.0005(10) -0.0001(10) 0.0000(10)
O12A 0.119(13) 0.030(8) 0.041(9) 0.017(7) -0.027(9) 0.010(8)
C2A 0.037(5) 0.037(5) 0.037(5) -0.0001(10) -0.0002(10) 0.0000(10)
C3A 0.061(14) 0.012(10) 0.043(12) 0.002(9) -0.004(11) -0.005(10)
C31A 0.037(5) 0.036(5) 0.037(5) 0.0000(10) 0.0001(10) 0.0002(10)
O31A 0.041(3) 0.040(3) 0.041(3) 0.0001(10) 0.0001(10) 0.0000(10)
O32A 0.050(9) 0.004(6) 0.077(10) -0.002(6) 0.001(7) -0.002(6)
C4A 0.072(17) 0.031(13) 0.074(17) 0.007(12) -0.021(14) -0.001(13)
C5A 0.10(2) 0.032(13) 0.058(15) -0.013(11) -0.031(14) -0.033(14)
C51A 0.15(3) 0.019(14) 0.16(3) 0.002(16) -0.09(2) 0.022(16)
N51A 0.15(2) 0.041(14) 0.24(3) -0.020(17) -0.12(2) 0.015(15)
C6A 0.050(6) 0.050(6) 0.050(6) -0.0001(10) -0.0001(10) 0.0001(10)
C62A 0.060(6) 0.059(6) 0.060(6) -0.0001(10) -0.0001(10) 0.0003(10)
C1B 0.044(13) 0.016(11) 0.068(15) 0.024(11) 0.002(11) 0.008(10)
C11B 0.033(5) 0.032(5) 0.032(5) -0.0003(10) 0.0001(10) 0.0000(10)
O11B 0.054(10) 0.042(9) 0.096(12) -0.004(8) 0.041(9) 0.001(7)
O12B 0.049(4) 0.048(4) 0.049(4) 0.0000(10) 0.0000(10) -0.0003(10)
C2B 0.037(12) 0.013(10) 0.032(11) -0.008(8) 0.018(9) 0.000(9)
C3B 0.043(13) 0.019(11) 0.045(13) -0.014(10) -0.001(10) -0.007(10)
C31B 0.077(16) 0.010(11) 0.026(12) 0.002(9) 0.028(11) 0.010(11)
O31B 0.064(9) 0.016(7) 0.037(8) -0.003(6) 0.000(7) 0.003(7)
O32B 0.069(9) 0.022(7) 0.027(7) -0.019(6) 0.015(7) -0.005(7)
C4B 0.036(13) 0.063(15) 0.054(14) 0.001(12) 0.029(11) -0.013(11)
C5B 0.054(6) 0.054(6) 0.054(6) -0.0003(10) 0.0001(10) -0.0001(10)
C51B 0.081(7) 0.081(7) 0.081(7) -0.0002(10) 0.0003(10) -0.0003(10)
N51B 0.24(3) 0.16(3) 0.16(2) -0.14(2) 0.14(2) -0.15(2)
C6B 0.046(14) 0.045(13) 0.060(14) -0.035(11) 0.039(11) -0.023(11)
C1C 0.064(16) 0.037(14) 0.079(17) -0.011(12) -0.036(13) -0.007(12)
C11C 0.051(14) 0.034(13) 0.018(11) -0.012(9) -0.008(10) 0.027(11)
O11C 0.056(9) 0.039(8) 0.043(8) -0.023(7) -0.034(7) 0.014(7)
O12C 0.089(11) 0.031(8) 0.015(7) 0.007(6) -0.002(7) 0.024(7)
C2C 0.067(15) 0.021(11) 0.051(13) -0.014(10) -0.013(12) 0.006(11)
C3C 0.052(6) 0.051(6) 0.052(6) -0.0001(10) -0.0002(10) 0.0002(10)
C31C 0.085(19) 0.043(15) 0.051(15) -0.015(13) -0.008(14) -0.002(14)
O31C 0.056(9) 0.048(9) 0.028(7) 0.004(7) -0.020(7) 0.002(7)
O32C 0.086(12) 0.014(8) 0.122(14) -0.018(8) -0.016(10) 0.011(8)
C4C 0.08(2) 0.069(19) 0.20(3) -0.06(2) -0.09(2) 0.057(15)
C5C 0.147(12) 0.146(12) 0.147(12) -0.0001(10) -0.0001(10) 0.0001(10)
C51C 0.41(2) 0.41(2) 0.41(2) 0.0000(10) 0.0000(10) 0.0000(10)
N51C 0.16(3) 0.38(6) 0.39(6) -0.12(5) -0.17(4) 0.18(4)
C6C 0.10(2) 0.10(2) 0.24(4) -0.12(2) -0.11(2) 0.071(19)
C1D 0.043(13) 0.020(10) 0.032(12) -0.013(9) 0.018(10) -0.015(10)
C11D 0.032(12) 0.031(11) 0.031(12) 0.014(9) 0.001(10) -0.002(9)
O11D 0.050(8) 0.027(7) 0.023(7) -0.002(6) 0.008(6) -0.015(6)
C2D 0.062(14) 0.031(11) 0.016(10) 0.008(8) -0.006(10) 0.011(10)
C3D 0.026(4) 0.026(4) 0.026(4) 0.0002(10) 0.0000(10) -0.0001(10)
C31D 0.062(15) 0.025(12) 0.037(13) -0.013(10) -0.022(11) -0.017(11)
O31D 0.044(3) 0.043(3) 0.043(3) 0.0004(10) 0.0001(10) -0.0003(10)
O32D 0.083(11) 0.057(10) 0.019(7) 0.011(7) -0.019(7) -0.025(9)
C4D 0.033(5) 0.033(5) 0.032(5) 0.0001(10) 0.0002(10) -0.0002(10)
C5D 0.028(4) 0.027(4) 0.028(4) 0.0002(10) 0.0003(10) 0.0002(10)
C51D 0.044(5) 0.044(5) 0.044(5) -0.0003(10) 0.0000(10) 0.0000(10)
N51D 0.078(14) 0.063(13) 0.073(14) -0.016(10) 0.037(11) 0.013(11)
C6D 0.060(14) 0.038(12) 0.017(10) 0.007(9) 0.012(10) -0.006(11)
C1E 0.078(16) 0.017(11) 0.031(12) -0.007(9) 0.018(11) -0.019(11)
C11E 0.038(5) 0.038(5) 0.038(5) -0.0003(10) 0.0002(10) 0.0000(10)
O11E 0.038(3) 0.038(3) 0.037(3) -0.0007(10) 0.0003(10) 0.0000(10)
O12E 0.083(11) 0.039(8) 0.020(7) -0.003(6) 0.014(7) -0.007(8)
C2E 0.067(15) 0.017(10) 0.029(11) 0.005(9) -0.007(11) -0.012(10)
C3E 0.056(14) 0.035(12) 0.040(12) -0.014(10) 0.014(11) -0.024(11)
C31E 0.042(5) 0.042(5) 0.042(5) 0.0000(10) 0.0002(10) -0.0001(10)
O31E 0.070(10) 0.032(8) 0.021(7) -0.017(6) 0.007(6) -0.012(7)
O32E 0.045(3) 0.045(3) 0.045(3) -0.0004(10) 0.0005(10) -0.0003(10)
C4E 0.14(3) 0.20(3) 0.052(17) -0.078(19) 0.072(17) -0.12(3)
C5E 0.127(11) 0.127(11) 0.127(11) -0.0002(10) 0.0000(10) -0.0003(10)
N51E 0.37(7) 0.64(11) 0.19(4) -0.14(6) 0.20(4) -0.14(7)
C6E 0.14(3) 0.11(2) 0.064(17) -0.063(16) 0.037(18) -0.07(2)
C1F 0.026(4) 0.026(4) 0.026(4) -0.0001(10) 0.0001(10) -0.0001(10)
C11F 0.060(14) 0.025(11) 0.020(11) -0.015(9) 0.016(10) -0.003(10)
O11F 0.047(4) 0.046(4) 0.047(4) -0.0002(10) 0.0001(10) -0.0005(10)
O12F 0.097(12) 0.018(8) 0.080(11) 0.014(7) 0.029(10) -0.006(8)
C2F 0.075(15) 0.011(10) 0.048(13) -0.006(9) 0.011(11) -0.009(10)
C3F 0.044(5) 0.043(5) 0.044(5) 0.0000(10) 0.0000(10) 0.0000(10)
C31F 0.042(5) 0.042(5) 0.042(5) 0.0000(10) -0.0001(10) -0.0002(10)
O31F 0.112(13) 0.026(8) 0.041(9) -0.005(6) 0.020(8) -0.003(8)
O32F 0.200(18) 0.012(7) 0.037(8) -0.004(6) 0.020(10) -0.010(9)
C4F 0.060(14) 0.013(10) 0.057(14) -0.005(10) 0.003(11) -0.003(10)
C5F 0.061(6) 0.060(6) 0.060(6) -0.0003(10) 0.0001(10) -0.0002(10)
C51F 0.074(19) 0.063(17) 0.11(2) -0.017(16) 0.051(17) -0.037(14)
N51F 0.13(2) 0.102(19) 0.14(2) -0.047(17) 0.083(19) -0.015(16)
C6F 0.079(16) 0.021(11) 0.046(13) -0.014(9) 0.003(11) -0.032(11)
C1G 0.044(13) 0.022(11) 0.020(11) 0.000(9) 0.000(9) 0.018(10)
C11G 0.043(13) 0.023(11) 0.028(12) 0.003(10) 0.005(10) -0.014(10)
O11G 0.088(11) 0.033(8) 0.026(8) -0.005(7) -0.011(7) 0.002(7)
O12G 0.056(9) 0.041(9) 0.051(9) -0.009(7) 0.014(7) 0.008(8)
C2G 0.073(15) 0.020(11) 0.013(10) 0.005(8) 0.001(10) -0.007(10)
C3G 0.047(13) 0.011(10) 0.025(11) 0.000(8) 0.022(10) -0.001(9)
C31G 0.076(16) 0.044(13) 0.021(12) -0.020(11) -0.016(11) -0.005(12)
O31G 0.070(10) 0.043(8) 0.026(8) -0.008(7) -0.017(7) 0.014(7)
O32G 0.081(11) 0.042(8) 0.030(8) -0.002(6) -0.008(8) -0.001(8)
C4G 0.064(15) 0.051(14) 0.024(12) 0.016(10) 0.005(10) 0.001(12)
C5G 0.043(14) 0.10(2) 0.028(13) -0.008(13) 0.006(11) 0.012(14)
C51G 0.12(3) 0.16(3) 0.044(16) -0.058(18) -0.002(16) 0.05(2)
N51G 0.15(3) 0.22(3) 0.13(2) -0.15(2) 0.014(19) 0.00(2)
C6G 0.024(12) 0.051(14) 0.054(14) -0.004(11) 0.015(11) 0.019(10)
C1H 0.065(15) 0.032(12) 0.036(12) -0.009(9) -0.029(11) 0.022(11)
C11H 0.037(5) 0.037(5) 0.037(5) 0.0000(10) -0.0002(10) 0.0000(10)
O11H 0.058(9) 0.029(7) 0.033(7) -0.013(6) -0.019(7) -0.010(6)
O12H 0.078(10) 0.006(6) 0.037(7) -0.005(5) -0.004(7) 0.004(6)
C2H 0.026(4) 0.026(4) 0.026(4) -0.0003(10) -0.0001(10) 0.0002(10)
C3H 0.025(4) 0.025(4) 0.025(4) 0.0001(10) -0.0002(10) 0.0001(10)
C31H 0.085(17) 0.024(12) 0.018(11) -0.008(9) -0.012(11) 0.022(12)
O31H 0.081(11) 0.026(7) 0.023(7) -0.008(6) -0.015(7) 0.011(7)
O32H 0.095(11) 0.016(7) 0.045(8) 0.001(6) -0.025(8) 0.015(8)
C4H 0.11(2) 0.042(15) 0.055(14) -0.009(12) -0.049(14) 0.033(14)
C5H 0.067(16) 0.036(14) 0.054(14) -0.005(11) -0.015(12) -0.001(12)
C51H 0.11(3) 0.11(2) 0.10(2) -0.059(19) -0.03(2) 0.02(2)
N51H 0.15(3) 0.12(2) 0.19(3) -0.05(2) -0.11(2) 0.025(19)
O1W 0.100(13) 0.065(11) 0.067(10) 0.034(8) 0.016(9) 0.017(9)
O1S 0.061(4) 0.060(4) 0.061(4) -0.0001(10) 0.0002(10) 0.0002(10)
C2S 0.050(6) 0.050(6) 0.050(6) 0.0003(10) 0.0003(10) -0.0001(10)
O3S 0.093(13) 0.051(10) 0.116(14) -0.033(10) 0.043(10) -0.020(9)
O1T 0.082(11) 0.033(8) 0.040(8) -0.002(6) 0.014(7) 0.014(7)
C2T 0.048(5) 0.047(5) 0.047(5) 0.0001(10) 0.0002(10) 0.0001(10)
O3T 0.134(14) 0.006(7) 0.047(9) -0.007(6) 0.013(9) 0.012(8)

loop_
_atom_type_symbol
_atom_type_description
_atom_type_scat_dispersion_real
_atom_type_scat_dispersion_imag
_atom_type_scat_source
C C 0.0033 0.0016 'International Tables Vol C Tables 4.2.6.8 and 6.1.1.4'
H H 0.0000 0.0000 'International Tables Vol C Tables 4.2.6.8 and 6.1.1.4'
N N 0.0061 0.0033 'International Tables Vol C Tables 4.2.6.8 and 6.1.1.4'
O O 0.0106 0.0060 'International Tables Vol C Tables 4.2.6.8 and 6.1.1.4'
Gd Gd -0.1653 3.9035 'International Tables Vol C Tables 4.2.6.8 and 6.1.1.4'

loop_
_geom_angle_atom_site_label_1
_geom_angle_atom_site_label_2
_geom_angle_atom_site_label_3
_geom_angle
_geom_angle_site_symmetry_1
_geom_angle_site_symmetry_3
O31A Gd3 O11B 116.5(4) 8_655 .
O31A Gd3 O32C 77.4(4) 8_655 5_657
O11B Gd3 O32C 73.2(5) . 5_657
O31A Gd3 O1K 79.6(4) 8_655 .
O11B Gd3 O1K 139.8(5) . .
O32C Gd3 O1K 146.4(5) 5_657 .
O31A Gd3 O11G 78.3(4) 8_655 .
O11B Gd3 O11G 75.2(5) . .
O32C Gd3 O11G 125.2(5) 5_657 .
O1K Gd3 O11G 72.6(5) . .
O31A Gd3 O1W 82.6(5) 8_655 .
O11B Gd3 O1W 140.3(5) . .
O32C Gd3 O1W 78.2(5) 5_657 .
O1K Gd3 O1W 74.8(5) . .
O11G Gd3 O1W 144.6(5) . .
O31A Gd3 O12A 152.3(4) 8_655 .
O11B Gd3 O12A 73.2(5) . .
O32C Gd3 O12A 81.4(5) 5_657 .
O1K Gd3 O12A 110.5(5) . .
O11G Gd3 O12A 129.0(4) . .
O1W Gd3 O12A 75.8(5) . .
O31A Gd3 O11A 152.1(4) 8_655 .
O11B Gd3 O11A 76.0(4) . .
O32C Gd3 O11A 130.4(4) 5_657 .
O1K Gd3 O11A 76.1(4) . .
O11G Gd3 O11A 81.5(4) . .
O1W Gd3 O11A 103.7(4) . .
O12A Gd3 O11A 52.7(4) . .
O31A Gd3 C11A 174.0(5) 8_655 .
O11B Gd3 C11A 69.5(5) . .
O32C Gd3 C11A 104.8(6) 5_657 .
O1K Gd3 C11A 96.0(6) . .
O11G Gd3 C11A 104.3(5) . .
O1W Gd3 C11A 92.4(5) . .
O12A Gd3 C11A 26.4(4) . .
O11A Gd3 C11A 26.6(4) . .
O31B Gd2 O11E 104.6(4) . .
O31B Gd2 O11H 76.3(4) . .
O11E Gd2 O11H 76.3(4) . .
O31B Gd2 O1L 145.6(5) . .
O11E Gd2 O1L 87.5(4) . .
O11H Gd2 O1L 75.6(4) . .
O31B Gd2 O11C 75.4(4) . .
O11E Gd2 O11C 79.3(4) . .
O11H Gd2 O11C 136.2(4) . .
O1L Gd2 O11C 139.0(5) . .
O31B Gd2 O12D 86.8(4) . .
O11E Gd2 O12D 154.8(4) . .
O11H Gd2 O12D 128.7(4) . .
O1L Gd2 O12D 95.6(4) . .
O11C Gd2 O12D 82.0(4) . .
O31B Gd2 O1U 143.4(5) . .
O11E Gd2 O1U 81.8(5) . .
O11H Gd2 O1U 139.1(5) . .
O1L Gd2 O1U 69.3(5) . .
O11C Gd2 O1U 70.4(5) . .
O12D Gd2 O1U 76.0(5) . .
O31B Gd2 O11D 77.2(4) . .
O11E Gd2 O11D 150.7(4) . .
O11H Gd2 O11D 75.8(4) . .
O1L Gd2 O11D 77.0(4) . .
O11C Gd2 O11D 128.1(4) . .
O12D Gd2 O11D 53.2(4) . .
O1U Gd2 O11D 114.6(5) . .
O31B Gd2 C11D 81.3(4) . .
O11E Gd2 C11D 173.5(4) . .
O11H Gd2 C11D 102.7(5) . .
O1L Gd2 C11D 86.0(5) . .
O11C Gd2 C11D 105.2(4) . .
O12D Gd2 C11D 26.2(4) . .
O1U Gd2 C11D 95.2(5) . .
O11D Gd2 C11D 27.0(4) . .
O12H Gd1 O12C 109.3(4) . .
O12H Gd1 O1P 80.0(5) . .
O12C Gd1 O1P 144.6(5) . .
O12H Gd1 O32B 80.6(4) . .
O12C Gd1 O32B 76.0(4) . .
O1P Gd1 O32B 71.9(5) . .
O12H Gd1 O1M 82.7(4) . .
O12C Gd1 O1M 143.4(4) . .
O1P Gd1 O1M 70.1(5) . .
O32B Gd1 O1M 140.6(5) . .
O12H Gd1 O12E 80.2(4) . .
O12C Gd1 O12E 75.2(4) . .
O1P Gd1 O12E 139.9(5) . .
O32B Gd1 O12E 137.5(4) . .
O1M Gd1 O12E 73.1(5) . .
O12H Gd1 O11F 153.3(4) . .
O12C Gd1 O11F 79.3(4) . .
O1P Gd1 O11F 107.9(5) . .
O32B Gd1 O11F 126.0(4) . .
O1M Gd1 O11F 76.6(4) . .
O12E Gd1 O11F 77.8(4) . .
O12H Gd1 O12F 151.5(5) . .
O12C Gd1 O12F 82.0(5) . .
O1P Gd1 O12F 76.6(5) . .
O32B Gd1 O12F 76.8(4) . .
O1M Gd1 O12F 104.0(5) . .
O12E Gd1 O12F 128.3(4) . .
O11F Gd1 O12F 52.5(4) . .
O12H Gd1 C11F 172.0(5) . .
O12C Gd1 C11F 78.7(5) . .
O1P Gd1 C11F 93.2(5) . .
O32B Gd1 C11F 101.3(4) . .
O1M Gd1 C11F 91.0(5) . .
O12E Gd1 C11F 102.9(5) . .
O11F Gd1 C11F 26.2(4) . .
O12F Gd1 C11F 26.3(4) . .
O32G Gd4 O32F 89.0(5) 4_557 5_657
O32G Gd4 O31D 77.6(4) 4_557 .
O32F Gd4 O31D 83.9(4) 5_657 .
O32G Gd4 O1R 149.0(5) 4_557 .
O32F Gd4 O1R 77.0(6) 5_657 .
O31D Gd4 O1R 73.6(5) . .
O32G Gd4 O31H 106.8(4) 4_557 5_667
O32F Gd4 O31H 154.9(5) 5_657 5_667
O31D Gd4 O31H 80.7(4) . 5_667
O1R Gd4 O31H 79.7(5) . 5_667
O32G Gd4 O31E 133.4(4) 4_557 7_566
O32F Gd4 O31E 90.8(4) 5_657 7_566
O31D Gd4 O31E 148.6(4) . 7_566
O1R Gd4 O31E 75.0(5) . 7_566
O31H Gd4 O31E 92.2(4) 5_667 7_566
O32G Gd4 O32E 80.0(4) 4_557 7_566
O32F Gd4 O32E 77.4(5) 5_657 7_566
O31D Gd4 O32E 150.9(4) . 7_566
O1R Gd4 O32E 122.3(5) . 7_566
O31H Gd4 O32E 123.9(4) 5_667 7_566
O31E Gd4 O32E 54.6(4) 7_566 7_566
O32G Gd4 O32H 77.6(4) 4_557 5_667
O32F Gd4 O32H 151.5(5) 5_657 5_667
O31D Gd4 O32H 116.8(4) . 5_667
O1R Gd4 O32H 125.9(5) . 5_667
O31H Gd4 O32H 53.4(4) 5_667 5_667
O31E Gd4 O32H 80.9(4) 7_566 5_667
O32E Gd4 O32H 75.5(4) 7_566 5_667
O32G Gd4 C31E 106.8(5) 4_557 7_566
O32F Gd4 C31E 82.9(5) 5_657 7_566
O31D Gd4 C31E 165.9(5) . 7_566
O1R Gd4 C31E 98.8(5) . 7_566
O31H Gd4 C31E 110.0(5) 5_667 7_566
O31E Gd4 C31E 27.5(4) 7_566 7_566
O32E Gd4 C31E 27.2(4) 7_566 7_566
O32H Gd4 C31E 77.2(5) 5_667 7_566
O32G Gd4 C31H 92.3(5) 4_557 5_667
O32F Gd4 C31H 177.5(5) 5_657 5_667
O31D Gd4 C31H 98.5(5) . 5_667
O1R Gd4 C31H 102.9(6) . 5_667
O31H Gd4 C31H 26.1(4) 5_667 5_667
O31E Gd4 C31H 86.8(5) 7_566 5_667
O32E Gd4 C31H 100.7(5) 7_566 5_667
O32H Gd4 C31H 27.4(5) 5_667 5_667
C31E Gd4 C31H 94.7(5) 7_566 5_667
O32D Gd5 O1V 125.5(5) 5_657 .
O32D Gd5 O31G 79.9(5) 5_657 8_655
O1V Gd5 O31G 78.7(5) . 8_655
O32D Gd5 O1I 143.1(5) 5_657 .
O1V Gd5 O1I 78.2(5) . .
O31G Gd5 O1I 78.0(5) 8_655 .
O32D Gd5 O31F 77.0(4) 5_657 .
O1V Gd5 O31F 76.8(5) . .
O31G Gd5 O31F 126.4(4) 8_655 .
O1I Gd5 O31F 139.7(5) . .
O32D Gd5 O1S 134.4(5) 5_657 .
O1V Gd5 O1S 78.0(5) . .
O31G Gd5 O1S 145.6(5) 8_655 .
O1I Gd5 O1S 72.8(5) . .
O31F Gd5 O1S 71.4(4) . .
O32D Gd5 O1T 88.4(4) 5_657 .
O1V Gd5 O1T 141.9(5) . .
O31G Gd5 O1T 129.5(4) 8_655 .
O1I Gd5 O1T 83.3(5) . .
O31F Gd5 O1T 97.6(4) . .
O1S Gd5 O1T 64.7(4) . .
O32D Gd5 O3T 73.0(4) 5_657 .
O1V Gd5 O3T 145.9(5) . .
O31G Gd5 O3T 77.2(4) 8_655 .
O1I Gd5 O3T 73.4(5) . .
O31F Gd5 O3T 137.3(5) . .
O1S Gd5 O3T 110.5(4) . .
O1T Gd5 O3T 52.5(4) . .
O32D Gd5 C2T 79.9(5) 5_657 .
O1V Gd5 C2T 153.7(5) . .
O31G Gd5 C2T 102.2(5) 8_655 .
O1I Gd5 C2T 76.3(5) . .
O31F Gd5 C2T 120.1(5) . .
O1S Gd5 C2T 88.2(5) . .
O1T Gd5 C2T 27.3(4) . .
O3T Gd5 C2T 25.2(4) . .
O12G Gd6 O1J 143.1(5) . .
O12G Gd6 O31C 120.3(4) . 5_657
O1J Gd6 O31C 85.0(5) . 5_657
O12G Gd6 O12B 80.5(4) . .
O1J Gd6 O12B 79.6(5) . .
O31C Gd6 O12B 77.7(4) 5_657 .
O12G Gd6 O32A 75.9(4) . 8_655
O1J Gd6 O32A 139.5(5) . 8_655
O31C Gd6 O32A 77.2(4) 5_657 8_655
O12B Gd6 O32A 129.8(4) . 8_655
O12G Gd6 O1T 125.9(5) . .
O1J Gd6 O1T 74.1(5) . .
O31C Gd6 O1T 92.4(4) 5_657 .
O12B Gd6 O1T 152.6(4) . .
O32A Gd6 O1T 70.8(4) 8_655 .
O12G Gd6 O1S 79.0(4) . .
O1J Gd6 O1S 85.2(5) . .
O31C Gd6 O1S 156.7(4) 5_657 .
O12B Gd6 O1S 121.0(4) . .
O32A Gd6 O1S 97.1(4) 8_655 .
O1T Gd6 O1S 64.6(4) . .
O12G Gd6 O3S 72.3(5) . .
O1J Gd6 O3S 72.1(5) . .
O31C Gd6 O3S 144.4(5) 5_657 .
O12B Gd6 O3S 71.7(4) . .
O32A Gd6 O3S 137.2(4) 8_655 .
O1T Gd6 O3S 106.5(4) . .
O1S Gd6 O3S 49.4(4) . .
O12G Gd6 C2S 74.2(5) . .
O1J Gd6 C2S 76.9(5) . .
O31C Gd6 C2S 161.3(5) 5_657 .
O12B Gd6 C2S 94.5(5) . .
O32A Gd6 C2S 119.8(5) 8_655 .
O1T Gd6 C2S 86.9(5) . .
O1S Gd6 C2S 26.6(5) . .
O3S Gd6 C2S 22.8(4) . .
C62A C1A C2A 117.5(17) . .
C62A C1A C11A 121.7(17) . .
C2A C1A C11A 120.7(16) . .
O12A C11A O11A 123.5(17) . .
O12A C11A C1A 118.4(17) . .
O11A C11A C1A 117.7(16) . .
O12A C11A Gd3 62.3(9) . .
O11A C11A Gd3 62.7(9) . .
C1A C11A Gd3 174.0(14) . .
C11A O11A Gd3 90.7(10) . .
C11A O12A Gd3 91.3(11) . .
C1A C2A C3A 121.4(17) . .
C4A C3A C2A 120.5(18) . .
C4A C3A C31A 119.0(16) . .
C2A C3A C31A 120.4(17) . .
O32A C31A O31A 124.5(16) . .
O32A C31A C3A 119.0(16) . .
O31A C31A C3A 116.4(16) . .
C31A O31A Gd3 174.2(12) . 8_665
C31A O32A Gd6 118.6(10) . 8_665
C3A C4A C5A 118.4(18) . .
C51A C5A C62A 122(2) . .
C51A C5A C4A 118.8(19) . .
C62A C5A C4A 119.5(19) . .
N51A C51A C5A 175(3) . .
C1H C6A C5H 122.8(19) . .
C1A C62A C5A 123(2) . .
C2B C1B C6B 123.9(17) . .
C2B C1B C11B 121.5(17) . .
C6B C1B C11B 114.3(17) . .
O11B C11B O12B 125.4(17) . .
O11B C11B C1B 118.8(16) . .
O12B C11B C1B 115.8(17) . .
C11B O11B Gd3 134.6(12) . .
C11B O12B Gd6 155.8(12) . .
C1B C2B C3B 119.1(16) . .
C4B C3B C2B 117.7(17) . .
C4B C3B C31B 120.5(17) . .
C2B C3B C31B 121.7(16) . .
O32B C31B O31B 123.9(16) . .
O32B C31B C3B 119.5(18) . .
O31B C31B C3B 116.6(17) . .
C31B O31B Gd2 161.9(11) . .
C31B O32B Gd1 130.6(11) . .
C3B C4B C5B 122.4(19) . .
C4B C5B C6B 120.0(19) . .
C4B C5B C51B 121(2) . .
C6B C5B C51B 118(2) . .
N51B C51B C5B 175(3) . .
C5B C6B C1B 116.2(17) . .
C6C C1C C2C 119(2) . .
C6C C1C C11C 121(2) . .
C2C C1C C11C 120.2(18) . .
O11C C11C O12C 128.6(16) . .
O11C C11C C1C 117.6(17) . .
O12C C11C C1C 113.5(17) . .
C11C O11C Gd2 129.0(11) . .
C11C O12C Gd1 157.8(11) . .
C1C C2C C3C 123.0(18) . .
C4C C3C C2C 120(2) . .
C4C C3C C31C 118(2) . .
C2C C3C C31C 122(2) . .
O32C C31C O31C 126(2) . .
O32C C31C C3C 118(2) . .
O31C C31C C3C 116(2) . .
C31C O31C Gd6 139.8(13) . 5_657
C31C O32C Gd3 142.6(14) . 5_657
C3C C4C C5C 119(2) . .
C51C C5C C4C 111(5) . .
C51C C5C C6C 127(6) . .
C4C C5C C6C 119(3) . .
N51C C51C C5C 141(8) . .
C1C C6C C5C 120(3) . .
C2D C1D C6D 117.1(15) . .
C2D C1D C11D 122.2(17) . .
C6D C1D C11D 120.7(17) . .
O12D C11D O11D 119.6(16) . .
O12D C11D C1D 120.2(16) . .
O11D C11D C1D 120.2(16) . .
O12D C11D Gd2 57.9(9) . .
O11D C11D Gd2 61.7(9) . .
C1D C11D Gd2 177.7(13) . .
C11D O11D Gd2 91.3(10) . .
C11D O12D Gd2 95.9(11) . .
C3D C2D C1D 123.3(17) . .
C2D C3D C4D 118.7(16) . .
C2D C3D C31D 118.7(16) . .
C4D C3D C31D 122.6(16) . .
O32D C31D O31D 121.8(17) . .
O32D C31D C3D 121.9(15) . .
O31D C31D C3D 116.2(18) . .
C31D O31D Gd4 137.2(12) . .
C31D O32D Gd5 146.7(12) . 5_657
C3D C4D C5D 121.0(16) . .
C6D C5D C4D 119.2(16) . .
C6D C5D C51D 121.2(16) . .
C4D C5D C51D 119.6(15) . .
N51D C51D C5D 179(3) . .
C5D C6D C1D 120.5(17) . .
C6E C1E C2E 120.3(18) . .
C6E C1E C11E 121.1(18) . .
C2E C1E C11E 118.5(17) . .
O12E C11E O11E 124.0(17) . .
O12E C11E C1E 122.6(17) . .
O11E C11E C1E 113.4(17) . .
C11E O11E Gd2 169.5(12) . .
C11E O12E Gd1 123.9(11) . .
C3E C2E C1E 118.1(17) . .
C4E C3E C2E 123.1(18) . .
C4E C3E C31E 118.8(18) . .
C2E C3E C31E 118.1(17) . .
O32E C31E O31E 123.6(17) . .
O32E C31E C3E 119.3(18) . .
O31E C31E C3E 117.0(17) . .
O32E C31E Gd4 63.3(10) . 7_565
O31E C31E Gd4 60.3(9) . 7_565
C3E C31E Gd4 173.9(14) . 7_565
C31E O31E Gd4 92.3(11) . 7_565
C31E O32E Gd4 89.5(11) . 7_565
C3E C4E C5E 113(2) . .
C6E C5E C51E 117(6) . .
C6E C5E C4E 129(3) . .
C51E C5E C4E 113(6) . .
N51E C51E C5E 169(8) . .
C5E C6E C1E 116(2) . .
C2F C1F C6F 119.1(16) . .
C2F C1F C11F 121.1(16) . .
C6F C1F C11F 119.8(16) . .
O11F C11F O12F 121.4(16) . .
O11F C11F C1F 120.8(16) . .
O12F C11F C1F 117.8(16) . .
O11F C11F Gd1 60.1(9) . .
O12F C11F Gd1 61.3(9) . .
C1F C11F Gd1 175.8(13) . .
C11F O11F Gd1 93.6(10) . .
C11F O12F Gd1 92.3(10) . .
C1F C2F C3F 121.5(17) . .
C4F C3F C2F 117.0(17) . .
C4F C3F C31F 123.8(18) . .
C2F C3F C31F 118.7(17) . .
O32F C31F O31F 123.4(18) . .
O32F C31F C3F 114.5(18) . .
O31F C31F C3F 122.0(18) . .
C31F O31F Gd5 124.1(12) . .
C31F O32F Gd4 176.2(16) . 5_657
C3F C4F C5F 122.6(18) . .
C6F C5F C4F 118(2) . .
C6F C5F C51F 120(2) . .
C4F C5F C51F 122(2) . .
N51F C51F C5F 177(3) . .
C5F C6F C1F 121.8(19) . .
C2G C1G C6G 118.9(16) . .
C2G C1G C11G 118.4(16) . .
C6G C1G C11G 122.2(16) . .
O11G C11G O12G 124.1(16) . .
O11G C11G C1G 118.9(17) . .
O12G C11G C1G 116.6(16) . .
C11G O11G Gd3 136.3(12) . .
C11G O12G Gd6 146.2(12) . .
C1G C2G C3G 119.8(16) . .
C2G C3G C4G 122.4(17) . .
C2G C3G C31G 122.5(15) . .
C4G C3G C31G 115.1(16) . .
O31G C31G O32G 124.2(19) . .
O31G C31G C3G 114.7(17) . .
O32G C31G C3G 121.1(16) . .
C31G O31G Gd5 135.2(12) . 8_665
C31G O32G Gd4 141.3(13) . 4_457
C5G C4G C3G 117.1(18) . .
C6G C5G C4G 117.6(19) . .
C6G C5G C51G 122(2) . .
C4G C5G C51G 120(2) . .
N51G C51G C5G 178(4) . .
C5G C6G C1G 123.7(18) . .
C6A C1H C2H 116.9(17) . .
C6A C1H C11H 123.8(18) . .
C2H C1H C11H 118.7(16) . .
O11H C11H O12H 128.6(17) . .
O11H C11H C1H 120.3(17) . .
O12H C11H C1H 111.1(16) . .
C11H O11H Gd2 129.1(11) . .
C11H O12H Gd1 159.1(12) . .
C3H C2H C1H 122.5(16) . .
C2H C3H C4H 119.8(16) . .
C2H C3H C31H 120.3(16) . .
C4H C3H C31H 119.9(17) . .
O31H C31H O32H 120.0(16) . .
O31H C31H C3H 119.8(16) . .
O32H C31H C3H 120.1(18) . .
O31H C31H Gd4 58.0(9) . 5_667
O32H C31H Gd4 62.0(9) . 5_667
C3H C31H Gd4 175.5(12) . 5_667
C31H O31H Gd4 96.0(10) . 5_667
C31H O32H Gd4 90.6(11) . 5_667
C3H C4H C5H 120.8(18) . .
C6A C5H C4H 116.7(19) . .
C6A C5H C51H 121(2) . .
C4H C5H C51H 123(2) . .
N51H C51H C5H 177(4) . .
C2I O1I Gd5 141.1(17) . .
N3I C2I O1I 121(3) . .
C2I N3I C4I 128(2) . .
C2I N3I C5I 117(2) . .
C4I N3I C5I 115(2) . .
C2J O1J Gd6 136(2) . .
O1J C2J N3J 138(5) . .
C2J N3J C5J 116(4) . .
C2J N3J C4J 130(4) . .
C5J N3J C4J 114(4) . .
C2K O1K Gd3 125.5(14) . .
O1K C2K N3K 127(2) . .
C2K N3K C4K 122(2) . .
C2K N3K C5K 122(2) . .
C4K N3K C5K 115(2) . .
C2L O1L Gd2 126.3(19) . .
O1L C2L N3L 122(3) . .
C2L N3L C4L 118(4) . .
C2L N3L C5L 118(4) . .
C4L N3L C5L 123(5) . .
C2M O1M Gd1 136(2) . .
O1M C2M N3M 138(4) . .
C2M N3M C5M 114(4) . .
C2M N3M C4M 129(3) . .
C5M N3M C4M 116(3) . .
O1N C2N N3N 130(3) . .
C2N N3N C5N 131(2) . .
C2N N3N C4N 112(2) . .
C5N N3N C4N 117(2) . .
C2P O1P Gd1 124(2) . .
O1P C2P N3P 124(4) . .
C2P N3P C4P 132(4) . .
C2P N3P C5P 106(4) . .
C4P N3P C5P 122(4) . .
C2R O1R Gd4 135(2) . .
O1R C2R N3R 130(4) . .
C2R N3R C4R 119(4) . .
C2R N3R C5R 123(4) . .
C4R N3R C5R 118(4) . .
C2U O1U Gd2 169(3) . .
O1U C2U N3U 119(5) . .
C2U N3U C4U 123.7(9) . .
C2U N3U C5U 123.8(9) . .
C4U N3U C5U 112.5(8) . .
C2V O1V Gd5 156(2) . .
O1V C2V N3V 129(4) . .
C2V N3V C4V 118(4) . .
C2V N3V C5V 117(4) . .
C4V N3V C5V 123(4) . .
C2S O1S Gd5 137.9(13) . .
C2S O1S Gd6 98.5(12) . .
Gd5 O1S Gd6 115.4(5) . .
O3S C2S O1S 119(2) . .
O3S C2S Gd6 64.3(13) . .
O1S C2S Gd6 55.0(10) . .
C2S O3S Gd6 92.9(14) . .
C2T O1T Gd6 130.2(12) . .
C2T O1T Gd5 94.0(11) . .
Gd6 O1T Gd5 113.9(5) . .
O3T C2T O1T 122.0(18) . .
O3T C2T Gd5 63.4(11) . .
O1T C2T Gd5 58.7(9) . .
C2T O3T Gd5 91.4(12) . .

loop_
_geom_bond_atom_site_label_1
_geom_bond_atom_site_label_2
_geom_bond_distance
_geom_bond_site_symmetry_2
Gd3 O31A 2.280(12) 8_655
Gd3 O11B 2.291(13) .
Gd3 O32C 2.336(16) 5_657
Gd3 O1K 2.376(14) .
Gd3 O11G 2.378(12) .
Gd3 O1W 2.423(13) .
Gd3 O12A 2.457(13) .
Gd3 O11A 2.466(11) .
Gd3 C11A 2.775(17) .
Gd2 O31B 2.251(13) .
Gd2 O11E 2.269(11) .
Gd2 O11H 2.352(12) .
Gd2 O1L 2.356(14) .
Gd2 O11C 2.391(12) .
Gd2 O12D 2.418(11) .
Gd2 O1U 2.451(17) .
Gd2 O11D 2.499(10) .
Gd2 C11D 2.839(18) .
Gd1 O12H 2.294(10) .
Gd1 O12C 2.298(14) .
Gd1 O1P 2.368(16) .
Gd1 O32B 2.410(11) .
Gd1 O1M 2.415(15) .
Gd1 O12E 2.434(12) .
Gd1 O11F 2.460(12) .
Gd1 O12F 2.486(11) .
Gd1 C11F 2.831(17) .
Gd4 O32G 2.282(14) 4_557
Gd4 O32F 2.296(12) 5_657
Gd4 O31D 2.342(12) .
Gd4 O1R 2.367(15) .
Gd4 O31H 2.398(11) 5_667
Gd4 O31E 2.408(10) 7_566
Gd4 O32E 2.475(12) 7_566
Gd4 O32H 2.485(12) 5_667
Gd4 C31E 2.770(19) 7_566
Gd4 C31H 2.813(18) 5_667
Gd5 O32D 2.315(15) 5_657
Gd5 O1V 2.319(16) .
Gd5 O31G 2.347(12) 8_655
Gd5 O1I 2.359(16) .
Gd5 O31F 2.380(13) .
Gd5 O1S 2.407(14) .
Gd5 O1T 2.467(12) .
Gd5 O3T 2.576(12) .
Gd5 C2T 2.88(2) .
Gd6 O12G 2.255(13) .
Gd6 O1J 2.299(17) .
Gd6 O31C 2.315(11) 5_657
Gd6 O12B 2.321(13) .
Gd6 O32A 2.406(12) 8_655
Gd6 O1T 2.431(12) .
Gd6 O1S 2.449(13) .
Gd6 O3S 2.669(17) .
Gd6 C2S 2.96(2) .
C1A C62A 1.37(2) .
C1A C2A 1.38(2) .
C1A C11A 1.50(2) .
C11A O12A 1.23(2) .
C11A O11A 1.24(2) .
C2A C3A 1.40(2) .
C3A C4A 1.36(2) .
C3A C31A 1.50(2) .
C31A O32A 1.28(2) .
C31A O31A 1.28(2) .
O31A Gd3 2.280(12) 8_665
O32A Gd6 2.406(12) 8_665
C4A C5A 1.42(3) .
C5A C51A 1.36(3) .
C5A C62A 1.37(3) .
C51A N51A 1.21(3) .
C6A C1H 1.36(2) .
C6A C5H 1.40(3) .
C1B C2B 1.36(2) .
C1B C6B 1.41(2) .
C1B C11B 1.53(2) .
C11B O11B 1.223(19) .
C11B O12B 1.257(19) .
C2B C3B 1.41(2) .
C3B C4B 1.38(2) .
C3B C31B 1.47(2) .
C31B O32B 1.24(2) .
C31B O31B 1.29(2) .
C4B C5B 1.39(3) .
C5B C6B 1.40(3) .
C5B C51B 1.45(3) .
C51B N51B 1.14(3) .
C1C C6C 1.35(3) .
C1C C2C 1.40(2) .
C1C C11C 1.51(3) .
C11C O11C 1.23(2) .
C11C O12C 1.24(2) .
C2C C3C 1.42(3) .
C3C C4C 1.32(3) .
C3C C31C 1.47(3) .
C31C O32C 1.23(2) .
C31C O31C 1.29(2) .
O31C Gd6 2.315(11) 5_657
O32C Gd3 2.336(15) 5_657
C4C C5C 1.45(4) .
C5C C51C 1.355(10) .
C5C C6C 1.47(4) .
C51C N51C 1.149(10) .
C1D C2D 1.37(2) .
C1D C6D 1.43(2) .
C1D C11D 1.46(2) .
C11D O12D 1.259(19) .
C11D O11D 1.290(18) .
C2D C3D 1.37(2) .
C3D C4D 1.38(2) .
C3D C31D 1.44(2) .
C31D O32D 1.26(2) .
C31D O31D 1.283(19) .
O32D Gd5 2.315(15) 5_657
C4D C5D 1.40(2) .
C5D C6D 1.37(2) .
C5D C51D 1.48(3) .
C51D N51D 1.12(2) .
C1E C6E 1.36(3) .
C1E C2E 1.42(2) .
C1E C11E 1.46(2) .
C11E O12E 1.22(2) .
C11E O11E 1.31(2) .
C2E C3E 1.39(2) .
C3E C4E 1.34(3) .
C3E C31E 1.51(2) .
C31E O32E 1.26(2) .
C31E O31E 1.28(2) .
C31E Gd4 2.770(19) 7_565
O31E Gd4 2.408(10) 7_565
O32E Gd4 2.475(12) 7_565
C4E C5E 1.38(4) .
C5E C6E 1.33(4) .
C5E C51E 1.353(10) .
C51E N51E 1.152(10) .
C1F C2F 1.33(2) .
C1F C6F 1.38(2) .
C1F C11F 1.48(2) .
C11F O11F 1.253(19) .
C11F O12F 1.256(19) .
C2F C3F 1.44(2) .
C3F C4F 1.33(2) .
C3F C31F 1.50(2) .
C31F O32F 1.25(2) .
C31F O31F 1.25(2) .
O32F Gd4 2.296(12) 5_657
C4F C5F 1.40(3) .
C5F C6F 1.35(3) .
C5F C51F 1.44(3) .
C51F N51F 1.16(3) .
C1G C2G 1.34(2) .
C1G C6G 1.38(2) .
C1G C11G 1.51(2) .
C11G O11G 1.248(19) .
C11G O12G 1.32(2) .
C2G C3G 1.35(2) .
C3G C4G 1.44(2) .
C3G C31G 1.54(2) .
C31G O31G 1.231(19) .
C31G O32G 1.26(2) .
O31G Gd5 2.347(12) 8_665
O32G Gd4 2.282(14) 4_457
C4G C5G 1.38(3) .
C5G C6G 1.38(2) .
C5G C51G 1.43(3) .
C51G N51G 1.10(3) .
C1H C2H 1.40(2) .
C1H C11H 1.54(2) .
C11H O11H 1.221(19) .
C11H O12H 1.29(2) .
C2H C3H 1.34(2) .
C3H C4H 1.37(2) .
C3H C31H 1.48(2) .
C31H O31H 1.24(2) .
C31H O32H 1.29(2) .
C31H Gd4 2.813(18) 5_667
O31H Gd4 2.398(11) 5_667
O32H Gd4 2.485(12) 5_667
C4H C5H 1.41(3) .
C5H C51H 1.50(3) .
C51H N51H 1.14(3) .
O1I C2I 1.28(3) .
C2I N3I 1.26(3) .
N3I C4I 1.46(3) .
N3I C5I 1.51(3) .
O1J C2J 1.200(10) .
C2J N3J 1.276(10) .
N3J C5J 1.442(10) .
N3J C4J 1.457(10) .
O1K C2K 1.24(2) .
C2K N3K 1.38(3) .
N3K C4K 1.49(3) .
N3K C5K 1.57(3) .
O1L C2L 1.23(3) .
C2L N3L 1.31(4) .
N3L C4L 1.452(10) .
N3L C5L 1.457(10) .
O1M C2M 1.206(10) .
C2M N3M 1.279(10) .
N3M C5M 1.454(10) .
N3M C4M 1.455(10) .
O1N C2N 1.22(3) .
C2N N3N 1.29(3) .
N3N C5N 1.36(2) .
N3N C4N 1.47(3) .
O1P C2P 1.24(4) .
C2P N3P 1.33(4) .
N3P C4P 1.38(4) .
N3P C5P 1.45(6) .
O1R C2R 1.191(10) .
C2R N3R 1.266(10) .
N3R C4R 1.443(10) .
N3R C5R 1.454(10) .
O1U C2U 1.202(10) .
C2U N3U 1.316(9) .
N3U C4U 1.489(9) .
N3U C5U 1.491(9) .
O1V C2V 1.204(10) .
C2V N3V 1.267(10) .
N3V C4V 1.447(10) .
N3V C5V 1.453(10) .
O1S C2S 1.34(2) .
C2S O3S 1.15(2) .
O1T C2T 1.32(2) .
C2T O3T 1.23(2) .

loop_
_platon_squeeze_void_nr
_platon_squeeze_void_average_x
_platon_squeeze_void_average_y
_platon_squeeze_void_average_z
_platon_squeeze_void_volume
_platon_squeeze_void_count_electrons
1 -0.141 0.297 -0.250 4567.5 -112.2
2 0.109 0.718 0.250 4567.3 -109.6
